data_4062988
_journal_name_full Organometallics
_journal_paper_doi 10.1021/om049811s
_journal_year 2004
_chemical_formula_sum 'C10 H5 Mn Mo O5 S4'
_chemical_formula_weight 484.26
_space_group_IT_number 62
_symmetry_cell_setting orthorhombic
_symmetry_space_group_name_Hall '-P 2ac 2n'
_symmetry_space_group_name_H-M 'P n m a'
_cell_angle_alpha 90.00
_cell_angle_beta 90.00
_cell_angle_gamma 90.00
_cell_formula_units_Z 8
_cell_length_a 14.7275(10)
_cell_length_b 11.6741(9)
_cell_length_c 9.1015(7)
_cell_measurement_temperature 296(2)
_cell_volume 1564.8(2)
_diffrn_ambient_temperature 296(2)
_exptl_crystal_density_diffrn 4.111
_cod_depositor_comments
;
The following automatic conversions were performed:
'_symmetry_cell_setting' value 'Orthorhombic' changed to 'orthorhombic'
according to '/home/saulius/struct/CIF-dictionaries/cif_core.dic'
dictionary named 'cif_core.dic' version 2.4.1 from 2010-06-29.

Automatic conversion script
Id: cif_fix_enum 1527 2010-12-29 10:47:43Z saulius 
;
_cod_database_code 4062988

loop_
_symmetry_equiv_pos_as_xyz
'x, y, z'
'-x+1/2, -y, z+1/2'
'-x, y+1/2, -z'
'x+1/2, -y+1/2, -z+1/2'
'-x, -y, -z'
'x-1/2, y, -z-1/2'
'x, -y-1/2, z'
'-x-1/2, y-1/2, z-1/2'

loop_
_atom_site_label
_atom_site_type_symbol
_atom_site_fract_x
_atom_site_fract_y
_atom_site_fract_z
_atom_site_U_iso_or_equiv
_atom_site_adp_type
_atom_site_occupancy
_atom_site_symmetry_multiplicity
_atom_site_calc_flag
_atom_site_refinement_flags
_atom_site_disorder_assembly
_atom_site_disorder_group
Mo1 Mo 0.39395(2) 0.2500 0.65616(5) 0.04401(16) Uani 1 2 d S . .
Mn1 Mn 0.27436(5) 0.2500 0.42006(8) 0.0541(2) Uani 1 2 d S . .
S1 S 0.38963(6) 0.12100(10) 0.44440(14) 0.0681(3) Uani 1 1 d . . .
S2 S 0.49698(10) 0.16433(19) 0.3066(2) 0.1223(7) Uani 1 1 d . . .
O10 O 0.1363(2) 0.0715(3) 0.4671(4) 0.0842(10) Uani 1 1 d . . .
O11 O 0.2494(4) 0.2500 0.1000(7) 0.160(4) Uani 1 2 d S . .
O20 O 0.2465(2) 0.0760(4) 0.7646(5) 0.1108(15) Uani 1 1 d . . .
C1 C 0.4541(6) 0.2500 0.8843(10) 0.141(7) Uani 1 2 d S . .
C2 C 0.4891(4) 0.1552(7) 0.8127(9) 0.108(3) Uani 1 1 d . . .
C3 C 0.5430(3) 0.1918(5) 0.7021(7) 0.0791(14) Uani 1 1 d . . .
C10 C 0.1902(3) 0.1408(4) 0.4481(4) 0.0619(10) Uani 1 1 d . . .
C11 C 0.2592(5) 0.2500 0.2254(8) 0.100(3) Uani 1 2 d S . .
C20 C 0.2986(3) 0.1380(4) 0.7190(5) 0.0686(11) Uani 1 1 d . . .
H1 H 0.428(6) 0.2500 0.934(11) 0.10(3) Uiso 1 2 d S . .
H2 H 0.479(4) 0.088(5) 0.820(6) 0.089(19) Uiso 1 1 d . . .
H3 H 0.575(4) 0.153(5) 0.634(6) 0.083(16) Uiso 1 1 d . . .

loop_
_atom_site_aniso_label
_atom_site_aniso_U_11
_atom_site_aniso_U_22
_atom_site_aniso_U_33
_atom_site_aniso_U_23
_atom_site_aniso_U_13
_atom_site_aniso_U_12
Mo1 0.0315(2) 0.0526(3) 0.0480(3) 0.000 -0.00182(15) 0.000
Mn1 0.0372(4) 0.0791(6) 0.0461(4) 0.000 -0.0001(3) 0.000
S1 0.0484(5) 0.0704(7) 0.0856(8) -0.0293(6) 0.0052(5) 0.0034(4)
S2 0.0770(9) 0.1709(17) 0.1188(13) -0.0476(12) 0.0481(9) 0.0049(10)
O10 0.0508(15) 0.097(2) 0.105(3) -0.034(2) 0.0074(16) -0.0193(16)
O11 0.101(5) 0.324(12) 0.054(3) 0.000 0.000(3) 0.000
O20 0.0601(19) 0.134(3) 0.139(3) 0.080(3) -0.007(2) -0.024(2)
C1 0.046(4) 0.33(2) 0.049(4) 0.000 -0.010(3) 0.000
C2 0.069(4) 0.127(6) 0.127(6) 0.063(5) -0.048(4) -0.020(4)
C3 0.040(2) 0.097(3) 0.100(4) -0.010(3) -0.019(2) 0.014(2)
C10 0.0414(18) 0.085(3) 0.059(2) -0.021(2) -0.0019(15) 0.0010(19)
C11 0.056(4) 0.186(9) 0.056(4) 0.000 -0.003(3) 0.000
C20 0.045(2) 0.088(3) 0.073(3) 0.025(2) -0.0062(18) -0.0033(19)

loop_
_geom_bond_atom_site_label_1
_geom_bond_atom_site_label_2
_geom_bond_distance
_geom_bond_site_symmetry_2
_geom_bond_publ_flag
Mo1 C20 2.002(4) 7_565 ?
Mo1 C20 2.002(4) . ?
Mo1 C1 2.257(9) . ?
Mo1 C2 2.285(5) 7_565 ?
Mo1 C2 2.285(5) . ?
Mo1 C3 2.335(4) 7_565 ?
Mo1 C3 2.335(4) . ?
Mo1 S1 2.4467(11) . ?
Mo1 S1 2.4467(11) 7_565 ?
Mo1 Mn1 2.7784(9) . ?
Mn1 C11 1.786(7) . ?
Mn1 C10 1.797(4) 7_565 ?
Mn1 C10 1.797(4) . ?
Mn1 S1 2.2801(12) 7_565 ?
Mn1 S1 2.2801(12) . ?
S1 S2 2.0804(19) . ?
S2 S2 2.000(4) 7_565 ?
O10 C10 1.147(5) . ?
O11 C11 1.151(9) . ?
O20 C20 1.134(5) . ?
C1 C2 1.384(10) 7_565 ?
C1 C2 1.384(10) . ?
C2 C3 1.351(9) . ?
C3 C3 1.359(11) 7_565 ?
